data_4310742
loop_
_publ_author_name
'Chia-Fu Tsai'
'Hsing-Jen Chen'
'Jr-Chiuan Chang'
'Cheng-Hsiang Hung'
'Chun-Chia Lai'
'Ching-Han Hu'
'Jui-Hsien Huang'

_publ_section_title
;
 Metal-Induced Coordination Inversion and Carbon-Nitrogen Bond
 Rearrangement. Structurally Characterized Phenyl Isocyanate Inserted into
 Aluminum Methyl Compounds and O- and N-Bound Aluminum Compounds
;
_journal_name_full 'Inorganic Chemistry'
_journal_page_first 2183
_journal_page_last 2188
_journal_paper_doi 10.1021/ic035261z
_journal_volume 43
_journal_year 2004
_chemical_formula_sum 'C16 H22 Al N3 O'
_chemical_formula_weight 299.35
_chemical_name_systematic
; 
 ? 
;
_space_group_IT_number 14
_symmetry_cell_setting monoclinic
_symmetry_space_group_name_Hall '-P 2ybc'
_symmetry_space_group_name_H-M 'P 1 21/c 1'
_atom_sites_solution_hydrogens geom
_atom_sites_solution_primary direct
_atom_sites_solution_secondary difmap
_audit_creation_method SHELXL-97
_cell_angle_alpha 90.00
_cell_angle_beta 101.194(4)
_cell_angle_gamma 90.00
_cell_formula_units_Z 4
_cell_length_a 13.274(2)
_cell_length_b 10.5400(17)
_cell_length_c 12.2178(19)
_cell_measurement_temperature 293(2)
_cell_volume 1676.8(5)
_computing_cell_refinement 'Bruker SMART'
_computing_data_collection 'Bruker SMART'
_computing_data_reduction 'Bruker SHELXTL'
_computing_molecular_graphics 'Bruker SHELXTL'
_computing_publication_material 'Bruker SHELXTL'
_computing_structure_refinement 'SHELXL-97 (Sheldrick, 1997)'
_computing_structure_solution 'SHELXS-97 (Sheldrick, 1990)'
_diffrn_ambient_temperature 293(2)
_diffrn_measured_fraction_theta_full 0.988
_diffrn_measured_fraction_theta_max 0.988
_diffrn_measurement_device_type 'CCD area detector'
_diffrn_measurement_method 'phi and omega scans'
_diffrn_radiation_monochromator graphite
_diffrn_radiation_source 'fine-focus sealed tube'
_diffrn_radiation_type MoK\a
_diffrn_radiation_wavelength 0.71073
_diffrn_reflns_av_R_equivalents 0.1251
_diffrn_reflns_av_sigmaI/netI 0.2095
_diffrn_reflns_limit_h_max 17
_diffrn_reflns_limit_h_min -12
_diffrn_reflns_limit_k_max 11
_diffrn_reflns_limit_k_min -13
_diffrn_reflns_limit_l_max 15
_diffrn_reflns_limit_l_min -15
_diffrn_reflns_number 10379
_diffrn_reflns_theta_full 27.56
_diffrn_reflns_theta_max 27.56
_diffrn_reflns_theta_min 1.56
_exptl_absorpt_coefficient_mu 0.126
_exptl_absorpt_correction_T_max 0.9486
_exptl_absorpt_correction_T_min -0.0146
_exptl_absorpt_correction_type 'Empirical Used SADABS'
_exptl_crystal_colour colorless
_exptl_crystal_density_diffrn 1.233
_exptl_crystal_density_method 'not measured'
_exptl_crystal_description block
_exptl_crystal_F_000 664
_exptl_crystal_size_max 0.28
_exptl_crystal_size_mid 0.25
_exptl_crystal_size_min 0.20
_refine_diff_density_max 0.323
_refine_diff_density_min -0.664
_refine_diff_density_rms 0.091
_refine_ls_extinction_method none
_refine_ls_goodness_of_fit_ref 0.802
_refine_ls_hydrogen_treatment mixed
_refine_ls_matrix_type full
_refine_ls_number_parameters 194
_refine_ls_number_reflns 3815
_refine_ls_number_restraints 0
_refine_ls_restrained_S_all 0.802
_refine_ls_R_factor_all 0.1716
_refine_ls_R_factor_gt 0.0811
_refine_ls_shift/su_max 0.388
_refine_ls_shift/su_mean 0.015
_refine_ls_structure_factor_coef Fsqd
_refine_ls_weighting_details 'calc w=1/[\s^2^(Fo^2^)+(0.1030P)^2^+0.0000P] where P=(Fo^2^+2Fc^2^)/3'
_refine_ls_weighting_scheme calc
_refine_ls_wR_factor_gt 0.1891
_refine_ls_wR_factor_ref 0.2292
_reflns_number_gt 1266
_reflns_number_total 3815
_reflns_threshold_expression >2sigma(I)
_cod_data_source_file ic035261zsi20031030_105557.cif
_cod_data_source_block hjh101n
_cod_depositor_comments
;
The following automatic conversions were performed:
'_symmetry_cell_setting' value 'Monoclinic' changed to 'monoclinic'
according to '/home/saulius/struct/CIF-dictionaries/cif_core.dic'
dictionary named 'cif_core.dic' version 2.4.1 from 2010-06-29.

Automatic conversion script
Id: cif_fix_enum 1527 2010-12-29 10:47:43Z saulius 
;
_cod_original_cell_volume 1676.9(5)
_cod_database_code 4310742

loop_
_symmetry_equiv_pos_as_xyz
'x, y, z'
'-x, y+1/2, -z+1/2'
'-x, -y, -z'
'x, -y-1/2, z-1/2'

loop_
_atom_site_label
_atom_site_type_symbol
_atom_site_fract_x
_atom_site_fract_y
_atom_site_fract_z
_atom_site_U_iso_or_equiv
_atom_site_adp_type
_atom_site_occupancy
_atom_site_symmetry_multiplicity
_atom_site_calc_flag
_atom_site_refinement_flags
_atom_site_disorder_assembly
_atom_site_disorder_group
Al1 Al 0.14393(11) 0.18902(13) 0.75752(12) 0.0469(4) Uani 1 1 d . . .
C1 C 0.1170(4) 0.0931(5) 0.6186(4) 0.0641(15) Uani 1 1 d . . .
H1A H 0.1777 0.0918 0.5869 0.096 Uiso 1 1 calc R . .
H1B H 0.0620 0.1325 0.5672 0.096 Uiso 1 1 calc R . .
H1C H 0.0980 0.0078 0.6333 0.096 Uiso 1 1 calc R . .
C2 C 0.0286(4) 0.2142(5) 0.8324(4) 0.0687(15) Uani 1 1 d . . .
H2A H 0.0088 0.1342 0.8593 0.103 Uiso 1 1 calc R . .
H2B H -0.0282 0.2496 0.7808 0.103 Uiso 1 1 calc R . .
H2C H 0.0485 0.2712 0.8941 0.103 Uiso 1 1 calc R . .
C3 C 0.4288(4) 0.0536(5) 0.6738(4) 0.0558(13) Uani 1 1 d . . .
H3 H 0.4437 -0.0327 0.6787 0.067 Uiso 1 1 calc R . .
C4 C 0.4579(4) 0.1363(5) 0.6008(4) 0.0631(15) Uani 1 1 d . . .
H4 H 0.4962 0.1169 0.5469 0.076 Uiso 1 1 calc R . .
C5 C 0.4196(4) 0.2571(5) 0.6212(4) 0.0588(14) Uani 1 1 d . . .
H5 H 0.4287 0.3312 0.5830 0.071 Uiso 1 1 calc R . .
C6 C 0.3672(4) 0.2473(4) 0.7059(4) 0.0494(12) Uani 1 1 d . . .
C7 C 0.3215(4) 0.3497(4) 0.7635(4) 0.0555(13) Uani 1 1 d . . .
H7A H 0.3497 0.4301 0.7452 0.067 Uiso 1 1 calc R . .
H7B H 0.3427 0.3374 0.8433 0.067 Uiso 1 1 calc R . .
C8 C 0.1732(4) 0.4021(5) 0.6180(4) 0.0682(15) Uani 1 1 d . . .
H8A H 0.1971 0.4870 0.6104 0.102 Uiso 1 1 calc R . .
H8B H 0.0996 0.4004 0.5988 0.102 Uiso 1 1 calc R . .
H8C H 0.2012 0.3466 0.5692 0.102 Uiso 1 1 calc R . .
C9 C 0.1757(5) 0.4583(5) 0.8116(5) 0.0790(18) Uani 1 1 d . . .
H9A H 0.1959 0.4322 0.8880 0.119 Uiso 1 1 calc R . .
H9B H 0.1025 0.4690 0.7938 0.119 Uiso 1 1 calc R . .
H9C H 0.2085 0.5373 0.8009 0.119 Uiso 1 1 calc R . .
C10 C 0.3301(3) 0.0625(4) 0.8259(4) 0.0426(11) Uani 1 1 d . . .
C11 C 0.3265(3) -0.1092(4) 0.9457(4) 0.0401(11) Uani 1 1 d . . .
C12 C 0.2304(4) -0.1636(5) 0.9167(4) 0.0568(13) Uani 1 1 d . . .
H12 H 0.1903 -0.1493 0.8465 0.068 Uiso 1 1 calc R . .
C13 C 0.1939(4) -0.2403(5) 0.9934(4) 0.0652(15) Uani 1 1 d . . .
H13 H 0.1295 -0.2777 0.9736 0.078 Uiso 1 1 calc R . .
C14 C 0.2507(5) -0.2611(5) 1.0960(5) 0.0639(15) Uani 1 1 d . . .
H14 H 0.2251 -0.3116 1.1468 0.077 Uiso 1 1 calc R . .
C15 C 0.3458(4) -0.2078(5) 1.1249(4) 0.0600(14) Uani 1 1 d . . .
H15 H 0.3852 -0.2235 1.1953 0.072 Uiso 1 1 calc R . .
C16 C 0.3848(4) -0.1307(4) 1.0515(4) 0.0507(12) Uani 1 1 d . . .
H16 H 0.4492 -0.0937 1.0727 0.061 Uiso 1 1 calc R . .
N1 N 0.3732(3) 0.1200(3) 0.7397(3) 0.0429(9) Uani 1 1 d . . .
N2 N 0.2074(3) 0.3588(3) 0.7366(3) 0.0510(10) Uani 1 1 d . . .
N3 N 0.3726(3) -0.0392(4) 0.8673(3) 0.0475(10) Uani 1 1 d . . .
O1 O 0.2510(2) 0.1230(3) 0.8514(2) 0.0471(8) Uani 1 1 d . . .

loop_
_atom_site_aniso_label
_atom_site_aniso_U_11
_atom_site_aniso_U_22
_atom_site_aniso_U_33
_atom_site_aniso_U_23
_atom_site_aniso_U_13
_atom_site_aniso_U_12
Al1 0.0517(9) 0.0389(8) 0.0483(9) 0.0033(7) 0.0053(6) 0.0029(7)
C1 0.070(3) 0.063(4) 0.056(3) -0.003(3) 0.005(3) 0.003(3)
C2 0.058(3) 0.067(4) 0.085(4) -0.003(3) 0.022(3) 0.001(3)
C3 0.059(3) 0.046(3) 0.069(4) 0.003(3) 0.026(3) 0.009(3)
C4 0.069(4) 0.065(4) 0.062(4) 0.004(3) 0.027(3) 0.001(3)
C5 0.068(4) 0.050(3) 0.062(3) 0.016(3) 0.020(3) -0.007(3)
C6 0.048(3) 0.033(3) 0.068(4) 0.010(2) 0.014(2) -0.004(2)
C7 0.074(4) 0.033(3) 0.057(3) 0.006(2) 0.006(3) -0.009(2)
C8 0.090(4) 0.058(4) 0.052(3) 0.022(3) 0.004(3) -0.004(3)
C9 0.114(5) 0.039(3) 0.093(5) -0.008(3) 0.043(4) 0.009(3)
C10 0.038(3) 0.033(3) 0.055(3) 0.005(2) 0.003(2) -0.005(2)
C11 0.040(3) 0.034(3) 0.048(3) 0.004(2) 0.014(2) 0.001(2)
C12 0.061(3) 0.058(4) 0.052(3) 0.007(3) 0.011(2) -0.008(3)
C13 0.073(4) 0.057(4) 0.068(4) -0.005(3) 0.020(3) -0.028(3)
C14 0.082(4) 0.049(3) 0.065(4) 0.008(3) 0.024(3) -0.012(3)
C15 0.080(4) 0.045(3) 0.052(3) 0.012(2) 0.006(3) 0.005(3)
C16 0.058(3) 0.036(3) 0.058(3) 0.004(2) 0.010(2) 0.003(2)
N1 0.047(2) 0.038(2) 0.046(2) 0.0082(18) 0.0161(17) 0.0004(19)
N2 0.062(3) 0.034(2) 0.056(3) 0.0003(18) 0.0070(19) 0.0048(19)
N3 0.043(2) 0.041(2) 0.059(3) 0.0138(19) 0.0113(18) 0.0028(19)
O1 0.0494(19) 0.0396(19) 0.052(2) 0.0080(15) 0.0083(14) 0.0068(16)

loop_
_atom_type_symbol
_atom_type_description
_atom_type_scat_dispersion_real
_atom_type_scat_dispersion_imag
_atom_type_scat_source
C C 0.0033 0.0016 'International Tables Vol C Tables 4.2.6.8 and 6.1.1.4'
H H 0.0000 0.0000 'International Tables Vol C Tables 4.2.6.8 and 6.1.1.4'
N N 0.0061 0.0033 'International Tables Vol C Tables 4.2.6.8 and 6.1.1.4'
O O 0.0106 0.0060 'International Tables Vol C Tables 4.2.6.8 and 6.1.1.4'
Al Al 0.0645 0.0514 'International Tables Vol C Tables 4.2.6.8 and 6.1.1.4'

loop_
_geom_angle_atom_site_label_1
_geom_angle_atom_site_label_2
_geom_angle_atom_site_label_3
_geom_angle
_geom_angle_site_symmetry_1
_geom_angle_site_symmetry_3
_geom_angle_publ_flag
O1 Al1 C2 110.6(2) . . ?
O1 Al1 C1 110.24(19) . . ?
C2 Al1 C1 116.9(2) . . ?
O1 Al1 N2 97.30(16) . . ?
C2 Al1 N2 109.0(2) . . ?
C1 Al1 N2 111.1(2) . . ?
C4 C3 N1 108.0(5) . . ?
C3 C4 C5 107.8(4) . . ?
C6 C5 C4 108.7(4) . . ?
C5 C6 N1 106.8(4) . . ?
C5 C6 C7 128.6(4) . . ?
N1 C6 C7 124.3(4) . . ?
C6 C7 N2 115.7(4) . . ?
N3 C10 O1 128.9(4) . . ?
N3 C10 N1 116.2(4) . . ?
O1 C10 N1 114.9(4) . . ?
C12 C11 C16 119.3(4) . . ?
C12 C11 N3 122.3(4) . . ?
C16 C11 N3 118.1(4) . . ?
C11 C12 C13 119.5(5) . . ?
C14 C13 C12 121.0(5) . . ?
C13 C14 C15 119.7(5) . . ?
C14 C15 C16 121.2(5) . . ?
C15 C16 C11 119.3(5) . . ?
C3 N1 C6 108.7(4) . . ?
C3 N1 C10 123.4(4) . . ?
C6 N1 C10 128.0(4) . . ?
C7 N2 C8 109.7(4) . . ?
C7 N2 C9 107.6(4) . . ?
C8 N2 C9 107.9(4) . . ?
C7 N2 Al1 110.3(3) . . ?
C8 N2 Al1 109.7(3) . . ?
C9 N2 Al1 111.6(3) . . ?
C10 N3 C11 119.0(4) . . ?
C10 O1 Al1 127.5(3) . . ?

loop_
_geom_bond_atom_site_label_1
_geom_bond_atom_site_label_2
_geom_bond_distance
_geom_bond_site_symmetry_2
_geom_bond_publ_flag
Al1 O1 1.785(3) . ?
Al1 C2 1.948(5) . ?
Al1 C1 1.948(5) . ?
Al1 N2 2.015(4) . ?
C3 C4 1.356(6) . ?
C3 N1 1.383(5) . ?
C4 C5 1.411(7) . ?
C5 C6 1.357(6) . ?
C6 N1 1.401(5) . ?
C6 C7 1.481(7) . ?
C7 N2 1.489(6) . ?
C8 N2 1.502(5) . ?
C9 N2 1.507(6) . ?
C10 N3 1.270(5) . ?
C10 O1 1.317(5) . ?
C10 N1 1.429(5) . ?
C11 C12 1.381(6) . ?
C11 C16 1.391(6) . ?
C11 N3 1.437(5) . ?
C12 C13 1.393(6) . ?
C13 C14 1.349(7) . ?
C14 C15 1.365(7) . ?
C15 C16 1.382(6) . ?
